data_4317238
loop_
_publ_author_name
'Brandon Kilduff'
'Dmitry Pogozhev'
'St\'ephane A. Baudron'
'Mir Wais Hosseini'

_publ_contact_author
; Prof Mir Wais Hosseini
  Laboratoire de Chimie de Coordination Organique, 
  UMR CNRS 7140, Universit\'e de Strasbourg,
  CS 90032
  F-67081 Strasbourg Cedex, France 
;
_publ_contact_author_email hosseini@unistra.fr
_publ_contact_author_fax '33 3 68 85 13 23'
_publ_contact_author_phone '33 3 68 85 13 25'
_publ_section_title
;
 Heterometallic Architectures Based on the Combination of Heteroleptic
 Copper and Cobalt Complexes with Silver Salts
;
_journal_name_full 'Inorganic Chemistry'
_journal_page_first 11231
_journal_page_last 11239
_journal_paper_doi 10.1021/ic1019235
_journal_volume 49
_journal_year 2010
_chemical_formula_moiety 'C20 H16 Cu N4 O2'
_chemical_formula_sum 'C20 H16 Cu N4 O2'
_chemical_formula_weight 407.91
_chemical_name_systematic
;
 ?
;
_space_group_IT_number 14
_symmetry_cell_setting monoclinic
_symmetry_space_group_name_Hall '-P 2ybc'
_symmetry_space_group_name_H-M 'P 1 21/c 1'
_atom_sites_solution_hydrogens geom
_atom_sites_solution_primary direct
_atom_sites_solution_secondary difmap
_audit_creation_method SHELXL-97
_cell_angle_alpha 90.00
_cell_angle_beta 99.825(2)
_cell_angle_gamma 90.00
_cell_formula_units_Z 8
_cell_length_a 20.4333(10)
_cell_length_b 8.5181(4)
_cell_length_c 21.5238(10)
_cell_measurement_reflns_used 8068
_cell_measurement_temperature 173(2)
_cell_measurement_theta_max 27.09
_cell_measurement_theta_min 2.54
_cell_volume 3691.3(3)
_computing_cell_refinement 'Bruker SAINT'
_computing_data_collection 'Bruker APEX2'
_computing_data_reduction 'Bruker SAINT'
_computing_molecular_graphics 'Bruker SHELXTL'
_computing_publication_material 'Bruker SHELXTL'
_computing_structure_refinement 'SHELXL-97 (Sheldrick, 2008)'
_computing_structure_solution 'SHELXS-97 (Sheldrick, 2008)'
_diffrn_ambient_temperature 173(2)
_diffrn_measured_fraction_theta_full 0.995
_diffrn_measured_fraction_theta_max 0.995
_diffrn_measurement_device_type 'Bruker APEX-II CCD'
_diffrn_measurement_method '\f and \w scans'
_diffrn_radiation_monochromator graphite
_diffrn_radiation_source 'fine-focus sealed tube'
_diffrn_radiation_type MoK\a
_diffrn_radiation_wavelength 0.71073
_diffrn_reflns_av_R_equivalents 0.0349
_diffrn_reflns_av_sigmaI/netI 0.0454
_diffrn_reflns_limit_h_max 25
_diffrn_reflns_limit_h_min -26
_diffrn_reflns_limit_k_max 10
_diffrn_reflns_limit_k_min -11
_diffrn_reflns_limit_l_max 24
_diffrn_reflns_limit_l_min -27
_diffrn_reflns_number 29635
_diffrn_reflns_theta_full 27.53
_diffrn_reflns_theta_max 27.53
_diffrn_reflns_theta_min 1.92
_exptl_absorpt_coefficient_mu 1.206
_exptl_absorpt_correction_T_max 0.9312
_exptl_absorpt_correction_T_min 0.8590
_exptl_absorpt_correction_type multi-scan
_exptl_absorpt_process_details sadabs
_exptl_crystal_colour dark-red
_exptl_crystal_density_diffrn 1.468
_exptl_crystal_density_meas ?
_exptl_crystal_density_method 'not measured'
_exptl_crystal_description block
_exptl_crystal_F_000 1672
_exptl_crystal_size_max 0.13
_exptl_crystal_size_mid 0.10
_exptl_crystal_size_min 0.06
_refine_diff_density_max 0.797
_refine_diff_density_min -0.677
_refine_diff_density_rms 0.090
_refine_ls_extinction_method none
_refine_ls_goodness_of_fit_ref 1.093
_refine_ls_hydrogen_treatment constr
_refine_ls_matrix_type full
_refine_ls_number_parameters 485
_refine_ls_number_reflns 8451
_refine_ls_number_restraints 0
_refine_ls_restrained_S_all 1.093
_refine_ls_R_factor_all 0.0741
_refine_ls_R_factor_gt 0.0537
_refine_ls_shift/su_max 0.001
_refine_ls_shift/su_mean 0.000
_refine_ls_structure_factor_coef Fsqd
_refine_ls_weighting_details 'calc w=1/[\s^2^(Fo^2^)+(0.0470P)^2^+11.2356P] where P=(Fo^2^+2Fc^2^)/3'
_refine_ls_weighting_scheme calc
_refine_ls_wR_factor_gt 0.1378
_refine_ls_wR_factor_ref 0.1464
_reflns_number_gt 6562
_reflns_number_total 8451
_reflns_threshold_expression >2sigma(I)
_cod_data_source_file ic1019235_si_001_01.cif
_cod_data_source_block compound3
_cod_depositor_comments
;
The following automatic conversions were performed:

'_symmetry_cell_setting' value 'Monoclinic' changed to 'monoclinic'
according to the built-in table from CIF Core dictionary named
'cif_core.dic' version 2.4.1 from 2010-06-29.

Automatic conversion script
Id: cif_fix_values 1646 2011-03-28 12:23:43Z adriana 

The following automatic conversions were performed:

'_exptl_crystal_density_meas' value 'not measured' was changed to '?'
- the value is perceived as not measured.

Automatic conversion script
Id: cif_fix_values 3008 2015-01-20 13:52:24Z robertas 
;
_cod_original_sg_symbol_Hall '-P 2ybc '
_cod_original_sg_symbol_H-M 'P 1 21/c 1 '
_cod_database_code 4317238

loop_
_symmetry_equiv_pos_as_xyz
'x, y, z'
'-x, y+1/2, -z+1/2'
'-x, -y, -z'
'x, -y-1/2, z-1/2'

loop_
_atom_site_label
_atom_site_type_symbol
_atom_site_fract_x
_atom_site_fract_y
_atom_site_fract_z
_atom_site_U_iso_or_equiv
_atom_site_adp_type
_atom_site_occupancy
_atom_site_symmetry_multiplicity
_atom_site_calc_flag
_atom_site_refinement_flags
_atom_site_disorder_assembly
_atom_site_disorder_group
C1 C 0.3094(2) 0.6621(5) 0.3480(2) 0.0340(9) Uani 1 1 d . . .
H1 H 0.2945 0.7356 0.3168 0.041 Uiso 1 1 calc R . .
C2 C 0.3620(2) 0.6885(6) 0.3974(2) 0.0441(12) Uani 1 1 d . . .
H2 H 0.3877 0.7788 0.4046 0.053 Uiso 1 1 calc R . .
C3 C 0.3682(2) 0.5548(6) 0.4334(2) 0.0382(10) Uani 1 1 d . . .
H3 H 0.3991 0.5375 0.4698 0.046 Uiso 1 1 calc R . .
C4 C 0.31883(19) 0.4477(5) 0.40470(17) 0.0261(8) Uani 1 1 d . . .
C5 C 0.30507(19) 0.2967(5) 0.42413(17) 0.0250(8) Uani 1 1 d . . .
C6 C 0.2537(2) 0.1997(5) 0.39473(17) 0.0259(8) Uani 1 1 d . . .
C7 C 0.2426(2) 0.0389(5) 0.40670(19) 0.0341(10) Uani 1 1 d . . .
H7 H 0.2679 -0.0237 0.4371 0.041 Uiso 1 1 calc R . .
C8 C 0.1876(2) -0.0068(5) 0.3651(2) 0.0378(10) Uani 1 1 d . . .
H8 H 0.1686 -0.1063 0.3614 0.045 Uiso 1 1 calc R . .
C9 C 0.1657(2) 0.1265(5) 0.32930(19) 0.0340(10) Uani 1 1 d . . .
H9 H 0.1283 0.1282 0.2979 0.041 Uiso 1 1 calc R . .
C10 C 0.3474(2) 0.2308(5) 0.48154(17) 0.0262(8) Uani 1 1 d . . .
C11 C 0.31799(19) 0.1789(4) 0.53108(17) 0.0235(8) Uani 1 1 d . . .
H11 H 0.2722 0.1889 0.5272 0.028 Uiso 1 1 calc R . .
C12 C 0.4170(2) 0.1011(6) 0.5887(2) 0.0372(10) Uani 1 1 d . . .
H12 H 0.4410 0.0564 0.6250 0.045 Uiso 1 1 calc R . .
C13 C 0.4507(2) 0.1499(7) 0.5419(2) 0.0515(14) Uani 1 1 d . . .
H13 H 0.4966 0.1383 0.5470 0.062 Uiso 1 1 calc R . .
C14 C 0.4163(2) 0.2160(6) 0.4876(2) 0.0417(11) Uani 1 1 d . . .
H14 H 0.4384 0.2500 0.4557 0.050 Uiso 1 1 calc R . .
C15 C 0.1477(3) 0.8542(5) 0.1867(2) 0.0396(11) Uani 1 1 d . . .
H15A H 0.1544 0.9304 0.2201 0.059 Uiso 1 1 calc R . .
H15B H 0.1084 0.8803 0.1573 0.059 Uiso 1 1 calc R . .
H15C H 0.1853 0.8542 0.1654 0.059 Uiso 1 1 calc R . .
C16 C 0.1398(2) 0.6939(4) 0.21395(17) 0.0273(8) Uani 1 1 d . . .
C17 C 0.0823(2) 0.6036(5) 0.19201(17) 0.0270(8) Uani 1 1 d . . .
C18 C 0.0704(2) 0.4536(5) 0.21566(18) 0.0295(9) Uani 1 1 d . . .
C19 C 0.0090(2) 0.3642(6) 0.1882(2) 0.0469(12) Uani 1 1 d . . .
H19A H 0.0107 0.3379 0.1451 0.070 Uiso 1 1 calc R . .
H19B H -0.0295 0.4278 0.1899 0.070 Uiso 1 1 calc R . .
H19C H 0.0064 0.2697 0.2119 0.070 Uiso 1 1 calc R . .
C20 C 0.0339(2) 0.6642(5) 0.14177(19) 0.0315(9) Uani 1 1 d . . .
C21 C 0.1714(2) 1.1683(5) 0.6021(2) 0.0351(10) Uani 1 1 d . . .
H21 H 0.1816 1.2512 0.6302 0.042 Uiso 1 1 calc R . .
C22 C 0.1185(2) 1.1695(5) 0.5509(2) 0.0394(11) Uani 1 1 d . . .
H22 H 0.0886 1.2509 0.5393 0.047 Uiso 1 1 calc R . .
C23 C 0.1198(2) 1.0277(5) 0.5216(2) 0.0324(9) Uani 1 1 d . . .
H23 H 0.0906 0.9940 0.4861 0.039 Uiso 1 1 calc R . .
C24 C 0.17370(19) 0.9411(4) 0.55525(17) 0.0252(8) Uani 1 1 d . . .
C25 C 0.19493(19) 0.7911(4) 0.54157(16) 0.0226(7) Uani 1 1 d . . .
C26 C 0.2529(2) 0.7170(4) 0.57295(17) 0.0245(8) Uani 1 1 d . . .
C27 C 0.2746(2) 0.5617(5) 0.56310(19) 0.0336(9) Uani 1 1 d . . .
H27 H 0.2529 0.4880 0.5350 0.040 Uiso 1 1 calc R . .
C28 C 0.3338(3) 0.5419(5) 0.6032(2) 0.0453(12) Uani 1 1 d . . .
H28 H 0.3603 0.4525 0.6073 0.054 Uiso 1 1 calc R . .
C29 C 0.3466(2) 0.6827(5) 0.6367(2) 0.0402(11) Uani 1 1 d . . .
H29 H 0.3841 0.7008 0.6670 0.048 Uiso 1 1 calc R . .
C30 C 0.15356(19) 0.7023(4) 0.48970(17) 0.0241(8) Uani 1 1 d . . .
C31 C 0.0871(2) 0.6695(5) 0.48974(19) 0.0313(9) Uani 1 1 d . . .
H31 H 0.0664 0.7071 0.5220 0.038 Uiso 1 1 calc R . .
C32 C 0.0519(2) 0.5814(5) 0.4421(2) 0.0352(10) Uani 1 1 d . . .
H32 H 0.0078 0.5554 0.4426 0.042 Uiso 1 1 calc R . .
C33 C 0.0830(2) 0.5318(5) 0.39312(18) 0.0285(8) Uani 1 1 d . . .
H33 H 0.0588 0.4727 0.3608 0.034 Uiso 1 1 calc R . .
C34 C 0.18068(19) 0.6472(4) 0.43876(16) 0.0221(7) Uani 1 1 d . . .
H34 H 0.2252 0.6681 0.4380 0.026 Uiso 1 1 calc R . .
C35 C 0.3113(3) 1.4257(6) 0.7588(2) 0.0499(13) Uani 1 1 d . . .
H35A H 0.3321 1.4990 0.7343 0.075 Uiso 1 1 calc R . .
H35B H 0.3274 1.4429 0.8028 0.075 Uiso 1 1 calc R . .
H35C H 0.2641 1.4403 0.7502 0.075 Uiso 1 1 calc R . .
C36 C 0.3277(2) 1.2618(5) 0.74163(19) 0.0364(10) Uani 1 1 d . . .
C37 C 0.3886(2) 1.1930(6) 0.76892(19) 0.0375(11) Uani 1 1 d . . .
C38 C 0.4068(2) 1.0364(6) 0.75759(19) 0.0391(11) Uani 1 1 d . . .
C39 C 0.4701(3) 0.9687(8) 0.7943(2) 0.0596(15) Uani 1 1 d . . .
H39A H 0.4715 0.9868 0.8385 0.089 Uiso 1 1 calc R . .
H39B H 0.5077 1.0184 0.7811 0.089 Uiso 1 1 calc R . .
H39C H 0.4716 0.8579 0.7865 0.089 Uiso 1 1 calc R . .
C40 C 0.4322(3) 1.2841(8) 0.8140(3) 0.0691(12) Uani 1 1 d . . .
N1 N 0.28311(16) 0.5201(4) 0.35040(15) 0.0258(7) Uani 1 1 d . . .
N2 N 0.20432(17) 0.2490(4) 0.34540(14) 0.0259(7) Uani 1 1 d . . .
N3 N 0.35080(16) 0.1152(4) 0.58419(15) 0.0267(7) Uani 1 1 d . . .
N4 N -0.0044(2) 0.7113(5) 0.10116(19) 0.0460(10) Uani 1 1 d . . .
N5 N 0.20510(16) 1.0332(4) 0.60535(15) 0.0260(7) Uani 1 1 d . . .
N6 N 0.29820(17) 0.7877(4) 0.61984(15) 0.0279(7) Uani 1 1 d . . .
N7 N 0.14629(16) 0.5655(4) 0.39058(14) 0.0232(6) Uani 1 1 d . . .
N8 N 0.4668(3) 1.3580(7) 0.8492(2) 0.0691(12) Uani 1 1 d . . .
O1 O 0.18655(15) 0.6496(3) 0.25609(13) 0.0339(7) Uani 1 1 d . . .
O2 O 0.10920(15) 0.3878(3) 0.25943(13) 0.0335(7) Uani 1 1 d . . .
O3 O 0.28449(15) 1.1922(4) 0.70251(13) 0.0358(7) Uani 1 1 d . . .
O4 O 0.37345(15) 0.9487(4) 0.71776(13) 0.0368(7) Uani 1 1 d . . .
Cu1 Cu 0.19419(2) 0.45834(5) 0.30848(2) 0.02386(13) Uani 1 1 d . . .
Cu2 Cu 0.29332(2) 0.99732(6) 0.65593(2) 0.02576(13) Uani 1 1 d . . .

loop_
_atom_site_aniso_label
_atom_site_aniso_U_11
_atom_site_aniso_U_22
_atom_site_aniso_U_33
_atom_site_aniso_U_23
_atom_site_aniso_U_13
_atom_site_aniso_U_12
C1 0.034(2) 0.030(2) 0.040(2) 0.0071(18) 0.0097(19) -0.0019(18)
C2 0.034(3) 0.040(3) 0.055(3) 0.006(2) -0.001(2) -0.013(2)
C3 0.029(2) 0.042(3) 0.041(2) 0.004(2) 0.0010(19) -0.0052(19)
C4 0.028(2) 0.029(2) 0.0211(17) 0.0006(15) 0.0048(15) 0.0031(16)
C5 0.028(2) 0.026(2) 0.0212(18) 0.0002(15) 0.0073(15) 0.0082(15)
C6 0.035(2) 0.0231(19) 0.0201(18) 0.0010(15) 0.0050(16) 0.0061(16)
C7 0.053(3) 0.024(2) 0.0235(19) 0.0061(16) 0.0026(18) 0.0071(19)
C8 0.053(3) 0.020(2) 0.036(2) 0.0044(17) -0.005(2) -0.0036(18)
C9 0.046(3) 0.022(2) 0.029(2) 0.0016(16) -0.0057(19) -0.0015(18)
C10 0.029(2) 0.027(2) 0.0225(18) 0.0011(15) 0.0040(15) 0.0069(16)
C11 0.027(2) 0.0189(18) 0.0236(18) -0.0022(14) 0.0025(15) 0.0045(14)
C12 0.033(2) 0.044(3) 0.032(2) 0.0030(19) -0.0025(18) 0.0106(19)
C13 0.026(2) 0.082(4) 0.047(3) 0.018(3) 0.006(2) 0.018(2)
C14 0.032(2) 0.060(3) 0.034(2) 0.014(2) 0.0077(19) 0.010(2)
C15 0.060(3) 0.027(2) 0.030(2) 0.0066(18) 0.003(2) -0.005(2)
C16 0.042(2) 0.0223(19) 0.0171(17) 0.0013(15) 0.0050(16) 0.0034(17)
C17 0.034(2) 0.027(2) 0.0208(18) 0.0031(15) 0.0054(16) 0.0070(16)
C18 0.038(2) 0.028(2) 0.0222(18) 0.0018(16) 0.0017(16) 0.0013(17)
C19 0.044(3) 0.045(3) 0.044(3) 0.013(2) -0.013(2) -0.011(2)
C20 0.033(2) 0.034(2) 0.029(2) 0.0063(17) 0.0084(18) 0.0055(18)
C21 0.037(2) 0.026(2) 0.043(2) -0.0128(18) 0.0076(19) 0.0025(17)
C22 0.036(2) 0.031(2) 0.047(3) -0.006(2) -0.003(2) 0.0126(19)
C23 0.030(2) 0.031(2) 0.034(2) -0.0051(18) -0.0017(17) 0.0035(17)
C24 0.028(2) 0.0230(19) 0.0244(18) -0.0023(15) 0.0056(15) -0.0004(15)
C25 0.028(2) 0.0235(19) 0.0174(16) -0.0035(14) 0.0063(14) -0.0035(15)
C26 0.033(2) 0.0205(18) 0.0193(17) 0.0011(14) 0.0031(15) 0.0003(15)
C27 0.049(3) 0.021(2) 0.028(2) 0.0015(16) -0.0026(18) 0.0070(18)
C28 0.061(3) 0.028(2) 0.042(3) -0.005(2) -0.009(2) 0.018(2)
C29 0.043(3) 0.032(2) 0.040(2) -0.0005(19) -0.010(2) 0.0107(19)
C30 0.031(2) 0.0167(17) 0.0235(18) 0.0000(14) 0.0017(15) 0.0006(15)
C31 0.032(2) 0.031(2) 0.032(2) -0.0083(17) 0.0100(17) -0.0031(17)
C32 0.029(2) 0.037(2) 0.041(2) -0.0084(19) 0.0087(19) -0.0085(18)
C33 0.033(2) 0.025(2) 0.0255(19) -0.0035(16) 0.0014(16) -0.0051(16)
C34 0.0267(19) 0.0156(17) 0.0231(18) 0.0024(14) 0.0020(15) 0.0009(14)
C35 0.063(3) 0.042(3) 0.049(3) -0.021(2) 0.021(3) -0.013(2)
C36 0.047(3) 0.041(3) 0.024(2) -0.0100(18) 0.0134(19) -0.017(2)
C37 0.034(2) 0.054(3) 0.026(2) -0.011(2) 0.0098(18) -0.019(2)
C38 0.035(2) 0.062(3) 0.0202(19) -0.002(2) 0.0043(17) -0.010(2)
C39 0.044(3) 0.093(5) 0.036(3) -0.007(3) -0.008(2) 0.001(3)
C40 0.063(2) 0.097(3) 0.048(2) -0.026(2) 0.0113(17) -0.043(2)
N1 0.0284(17) 0.0229(17) 0.0264(16) 0.0032(13) 0.0052(13) 0.0033(13)
N2 0.0369(19) 0.0195(16) 0.0190(15) 0.0006(13) -0.0018(13) 0.0019(14)
N3 0.0310(18) 0.0229(17) 0.0251(16) 0.0001(13) 0.0014(14) 0.0059(13)
N4 0.043(2) 0.049(3) 0.045(2) 0.016(2) 0.0045(19) 0.0116(19)
N5 0.0290(17) 0.0231(17) 0.0260(16) -0.0056(13) 0.0049(13) 0.0008(13)
N6 0.0342(19) 0.0216(17) 0.0255(16) -0.0006(13) -0.0021(14) 0.0029(14)
N7 0.0299(17) 0.0178(15) 0.0211(15) -0.0017(12) 0.0020(13) -0.0001(12)
N8 0.063(2) 0.097(3) 0.048(2) -0.026(2) 0.0113(17) -0.043(2)
O1 0.0489(18) 0.0242(15) 0.0258(14) 0.0042(12) -0.0016(13) -0.0084(13)
O2 0.0408(17) 0.0260(15) 0.0288(15) 0.0064(12) -0.0080(13) -0.0041(12)
O3 0.0411(17) 0.0348(17) 0.0304(15) -0.0145(13) 0.0029(13) -0.0033(13)
O4 0.0415(18) 0.0421(18) 0.0240(14) -0.0039(13) -0.0023(13) -0.0005(14)
Cu1 0.0330(3) 0.0179(2) 0.0192(2) 0.00204(17) 0.00030(18) -0.00034(18)
Cu2 0.0317(3) 0.0237(2) 0.0204(2) -0.00496(18) 0.00018(18) -0.00063(19)

loop_
_atom_type_symbol
_atom_type_description
_atom_type_scat_dispersion_real
_atom_type_scat_dispersion_imag
_atom_type_scat_source
C C 0.0033 0.0016 'International Tables Vol C Tables 4.2.6.8 and 6.1.1.4'
H H 0.0000 0.0000 'International Tables Vol C Tables 4.2.6.8 and 6.1.1.4'
N N 0.0061 0.0033 'International Tables Vol C Tables 4.2.6.8 and 6.1.1.4'
O O 0.0106 0.0060 'International Tables Vol C Tables 4.2.6.8 and 6.1.1.4'
Cu Cu 0.3201 1.2651 'International Tables Vol C Tables 4.2.6.8 and 6.1.1.4'

loop_
_geom_angle_atom_site_label_1
_geom_angle_atom_site_label_2
_geom_angle_atom_site_label_3
_geom_angle
_geom_angle_site_symmetry_1
_geom_angle_site_symmetry_3
_geom_angle_publ_flag
N1 C1 C2 112.4(4) . . ?
N1 C1 H1 123.8 . . ?
C2 C1 H1 123.8 . . ?
C3 C2 C1 106.4(4) . . ?
C3 C2 H2 126.8 . . ?
C1 C2 H2 126.8 . . ?
C2 C3 C4 107.3(4) . . ?
C2 C3 H3 126.3 . . ?
C4 C3 H3 126.3 . . ?
C5 C4 N1 123.3(4) . . ?
C5 C4 C3 128.8(4) . . ?
N1 C4 C3 107.9(4) . . ?
C4 C5 C6 125.6(4) . . ?
C4 C5 C10 118.5(4) . . ?
C6 C5 C10 115.9(3) . . ?
N2 C6 C5 123.7(3) . . ?
N2 C6 C7 108.1(4) . . ?
C5 C6 C7 128.2(4) . . ?
C8 C7 C6 107.2(4) . . ?
C8 C7 H7 126.4 . . ?
C6 C7 H7 126.4 . . ?
C7 C8 C9 106.2(4) . . ?
C7 C8 H8 126.9 . . ?
C9 C8 H8 126.9 . . ?
N2 C9 C8 112.1(4) . . ?
N2 C9 H9 124.0 . . ?
C8 C9 H9 124.0 . . ?
C11 C10 C14 117.6(4) . . ?
C11 C10 C5 119.4(3) . . ?
C14 C10 C5 123.0(4) . . ?
N3 C11 C10 124.6(4) . . ?
N3 C11 H11 117.7 . . ?
C10 C11 H11 117.7 . . ?
N3 C12 C13 122.9(4) . . ?
N3 C12 H12 118.6 . . ?
C13 C12 H12 118.6 . . ?
C14 C13 C12 119.8(4) . . ?
C14 C13 H13 120.1 . . ?
C12 C13 H13 120.1 . . ?
C13 C14 C10 118.4(4) . . ?
C13 C14 H14 120.8 . . ?
C10 C14 H14 120.8 . . ?
C16 C15 H15A 109.5 . . ?
C16 C15 H15B 109.5 . . ?
H15A C15 H15B 109.5 . . ?
C16 C15 H15C 109.5 . . ?
H15A C15 H15C 109.5 . . ?
H15B C15 H15C 109.5 . . ?
O1 C16 C17 124.2(4) . . ?
O1 C16 C15 115.8(4) . . ?
C17 C16 C15 120.1(4) . . ?
C18 C17 C16 123.8(4) . . ?
C18 C17 C20 117.3(4) . . ?
C16 C17 C20 118.9(4) . . ?
O2 C18 C17 123.3(4) . . ?
O2 C18 C19 116.6(4) . . ?
C17 C18 C19 120.1(4) . . ?
C18 C19 H19A 109.5 . . ?
C18 C19 H19B 109.5 . . ?
H19A C19 H19B 109.5 . . ?
C18 C19 H19C 109.5 . . ?
H19A C19 H19C 109.5 . . ?
H19B C19 H19C 109.5 . . ?
N4 C20 C17 179.1(5) . . ?
N5 C21 C22 111.5(4) . . ?
N5 C21 H21 124.2 . . ?
C22 C21 H21 124.2 . . ?
C23 C22 C21 106.5(4) . . ?
C23 C22 H22 126.8 . . ?
C21 C22 H22 126.8 . . ?
C22 C23 C24 107.3(4) . . ?
C22 C23 H23 126.3 . . ?
C24 C23 H23 126.3 . . ?
C25 C24 N5 123.9(4) . . ?
C25 C24 C23 127.6(4) . . ?
N5 C24 C23 108.5(3) . . ?
C24 C25 C26 125.1(3) . . ?
C24 C25 C30 117.8(3) . . ?
C26 C25 C30 117.1(3) . . ?
N6 C26 C25 123.8(3) . . ?
N6 C26 C27 109.0(3) . . ?
C25 C26 C27 127.1(4) . . ?
C28 C27 C26 106.6(4) . . ?
C28 C27 H27 126.7 . . ?
C26 C27 H27 126.7 . . ?
C27 C28 C29 106.6(4) . . ?
C27 C28 H28 126.7 . . ?
C29 C28 H28 126.7 . . ?
N6 C29 C28 111.6(4) . . ?
N6 C29 H29 124.2 . . ?
C28 C29 H29 124.2 . . ?
C31 C30 C34 117.0(3) . . ?
C31 C30 C25 122.3(3) . . ?
C34 C30 C25 120.7(3) . . ?
C32 C31 C30 119.9(4) . . ?
C32 C31 H31 120.1 . . ?
C30 C31 H31 120.1 . . ?
C31 C32 C33 119.1(4) . . ?
C31 C32 H32 120.4 . . ?
C33 C32 H32 120.4 . . ?
N7 C33 C32 122.5(4) . . ?
N7 C33 H33 118.7 . . ?
C32 C33 H33 118.7 . . ?
N7 C34 C30 123.8(4) . . ?
N7 C34 H34 118.1 . . ?
C30 C34 H34 118.1 . . ?
C36 C35 H35A 109.5 . . ?
C36 C35 H35B 109.5 . . ?
H35A C35 H35B 109.5 . . ?
C36 C35 H35C 109.5 . . ?
H35A C35 H35C 109.5 . . ?
H35B C35 H35C 109.5 . . ?
O3 C36 C37 123.5(4) . . ?
O3 C36 C35 116.3(5) . . ?
C37 C36 C35 120.3(4) . . ?
C36 C37 C38 124.0(4) . . ?
C36 C37 C40 117.4(5) . . ?
C38 C37 C40 118.4(5) . . ?
O4 C38 C37 123.6(4) . . ?
O4 C38 C39 116.7(5) . . ?
C37 C38 C39 119.8(4) . . ?
C38 C39 H39A 109.5 . . ?
C38 C39 H39B 109.5 . . ?
H39A C39 H39B 109.5 . . ?
C38 C39 H39C 109.5 . . ?
H39A C39 H39C 109.5 . . ?
H39B C39 H39C 109.5 . . ?
N8 C40 C37 179.0(7) . . ?
C1 N1 C4 106.0(3) . . ?
C1 N1 Cu1 125.2(3) . . ?
C4 N1 Cu1 124.9(3) . . ?
C9 N2 C6 106.5(3) . . ?
C9 N2 Cu1 126.9(3) . . ?
C6 N2 Cu1 126.6(3) . . ?
C11 N3 C12 116.7(3) . . ?
C11 N3 Cu2 120.5(3) . 1_545 ?
C12 N3 Cu2 122.0(3) . 1_545 ?
C21 N5 C24 106.2(3) . . ?
C21 N5 Cu2 125.4(3) . . ?
C24 N5 Cu2 126.7(3) . . ?
C29 N6 C26 106.1(3) . . ?
C29 N6 Cu2 126.0(3) . . ?
C26 N6 Cu2 127.8(3) . . ?
C33 N7 C34 117.6(3) . . ?
C33 N7 Cu1 118.6(2) . . ?
C34 N7 Cu1 123.5(3) . . ?
C16 O1 Cu1 129.6(3) . . ?
C18 O2 Cu1 130.8(3) . . ?
C36 O3 Cu2 128.6(3) . . ?
C38 O4 Cu2 129.2(3) . . ?
N2 Cu1 N1 91.85(13) . . ?
N2 Cu1 O2 87.81(13) . . ?
N1 Cu1 O2 174.17(13) . . ?
N2 Cu1 O1 168.94(13) . . ?
N1 Cu1 O1 91.04(13) . . ?
O2 Cu1 O1 88.22(12) . . ?
N2 Cu1 N7 94.47(12) . . ?
N1 Cu1 N7 91.26(12) . . ?
O2 Cu1 N7 94.57(12) . . ?
O1 Cu1 N7 96.13(12) . . ?
N6 Cu2 O3 171.76(13) . . ?
N6 Cu2 N5 91.49(13) . . ?
O3 Cu2 N5 89.76(13) . . ?
N6 Cu2 O4 89.06(13) . . ?
O3 Cu2 O4 88.33(13) . . ?
N5 Cu2 O4 170.26(13) . . ?
N6 Cu2 N3 93.72(13) . 1_565 ?
O3 Cu2 N3 94.29(12) . 1_565 ?
N5 Cu2 N3 94.86(12) . 1_565 ?
O4 Cu2 N3 94.81(12) . 1_565 ?

loop_
_geom_bond_atom_site_label_1
_geom_bond_atom_site_label_2
_geom_bond_distance
_geom_bond_site_symmetry_2
_geom_bond_publ_flag
C1 N1 1.328(5) . ?
C1 C2 1.396(6) . ?
C1 H1 0.9300 . ?
C2 C3 1.369(7) . ?
C2 H2 0.9300 . ?
C3 C4 1.421(6) . ?
C3 H3 0.9300 . ?
C4 C5 1.395(6) . ?
C4 N1 1.410(5) . ?
C5 C6 1.399(6) . ?
C5 C10 1.492(5) . ?
C6 N2 1.399(5) . ?
C6 C7 1.420(6) . ?
C7 C8 1.368(6) . ?
C7 H7 0.9300 . ?
C8 C9 1.402(6) . ?
C8 H8 0.9300 . ?
C9 N2 1.319(5) . ?
C9 H9 0.9300 . ?
C10 C11 1.384(5) . ?
C10 C14 1.397(6) . ?
C11 N3 1.337(5) . ?
C11 H11 0.9300 . ?
C12 N3 1.344(5) . ?
C12 C13 1.378(7) . ?
C12 H12 0.9300 . ?
C13 C14 1.377(6) . ?
C13 H13 0.9300 . ?
C14 H14 0.9300 . ?
C15 C16 1.505(5) . ?
C15 H15A 0.9600 . ?
C15 H15B 0.9600 . ?
C15 H15C 0.9600 . ?
C16 O1 1.258(5) . ?
C16 C17 1.416(6) . ?
C17 C18 1.412(6) . ?
C17 C20 1.432(6) . ?
C18 O2 1.255(5) . ?
C18 C19 1.501(6) . ?
C19 H19A 0.9600 . ?
C19 H19B 0.9600 . ?
C19 H19C 0.9600 . ?
C20 N4 1.142(5) . ?
C21 N5 1.337(5) . ?
C21 C22 1.406(6) . ?
C21 H21 0.9300 . ?
C22 C23 1.366(6) . ?
C22 H22 0.9300 . ?
C23 C24 1.418(6) . ?
C23 H23 0.9300 . ?
C24 C25 1.397(5) . ?
C24 N5 1.398(5) . ?
C25 C26 1.408(5) . ?
C25 C30 1.487(5) . ?
C26 N6 1.386(5) . ?
C26 C27 1.423(5) . ?
C27 C28 1.371(6) . ?
C27 H27 0.9300 . ?
C28 C29 1.401(6) . ?
C28 H28 0.9300 . ?
C29 N6 1.337(5) . ?
C29 H29 0.9300 . ?
C30 C31 1.386(6) . ?
C30 C34 1.392(5) . ?
C31 C32 1.371(6) . ?
C31 H31 0.9300 . ?
C32 C33 1.385(6) . ?
C32 H32 0.9300 . ?
C33 N7 1.336(5) . ?
C33 H33 0.9300 . ?
C34 N7 1.343(5) . ?
C34 H34 0.9300 . ?
C35 C36 1.497(7) . ?
C35 H35A 0.9600 . ?
C35 H35B 0.9600 . ?
C35 H35C 0.9600 . ?
C36 O3 1.260(5) . ?
C36 C37 1.408(7) . ?
C37 C38 1.417(7) . ?
C37 C40 1.429(7) . ?
C38 O4 1.248(5) . ?
C38 C39 1.511(7) . ?
C39 H39A 0.9600 . ?
C39 H39B 0.9600 . ?
C39 H39C 0.9600 . ?
C40 N8 1.135(7) . ?
N1 Cu1 1.958(3) . ?
N2 Cu1 1.949(3) . ?
N3 Cu2 2.322(3) 1_545 ?
N5 Cu2 1.964(3) . ?
N6 Cu2 1.956(3) . ?
N7 Cu1 2.346(3) . ?
O1 Cu1 1.972(3) . ?
O2 Cu1 1.966(3) . ?
O3 Cu2 1.964(3) . ?
O4 Cu2 1.970(3) . ?
Cu2 N3 2.322(3) 1_565 ?
